data_4313090
loop_
_publ_author_name
'Corey Seward'
'Jacquelyn Chan'
'Datong Song'
'Suning Wang'

_publ_section_title
;
 Anion Dependent Structures of Luminescent Silver(I) Complexes
;
_journal_name_full 'Inorganic Chemistry'
_journal_page_first 1112
_journal_page_last 1120
_journal_paper_doi 10.1021/ic020480q
_journal_volume 42
_journal_year 2003
_chemical_formula_sum 'C17 H15 Ag N6 O3'
_chemical_formula_weight 459.22
_chemical_name_systematic
;
  ?
;
_space_group_IT_number 14
_symmetry_cell_setting monoclinic
_symmetry_space_group_name_Hall '-P 2ybc'
_symmetry_space_group_name_H-M 'P 1 21/c 1'
_atom_sites_solution_hydrogens geom
_atom_sites_solution_primary direct
_atom_sites_solution_secondary difmap
_audit_creation_method SHELXL-97
_cell_angle_alpha 90.00
_cell_angle_beta 106.232(5)
_cell_angle_gamma 90.00
_cell_formula_units_Z 4
_cell_length_a 13.334(4)
_cell_length_b 15.668(4)
_cell_length_c 9.031(2)
_cell_measurement_temperature 296(2)
_cell_volume 1811.5(8)
_computing_cell_refinement 'Bruker SMART'
_computing_data_collection 'Bruker SMART'
_computing_data_reduction 'Bruker SHELXTL'
_computing_molecular_graphics 'Bruker SHELXTL'
_computing_publication_material 'Bruker SHELXTL'
_computing_structure_refinement 'SHELXL-97 (Sheldrick, 1997)'
_computing_structure_solution 'SHELXS-97 (Sheldrick, 1990)'
_diffrn_ambient_temperature 296(2)
_diffrn_measured_fraction_theta_full 0.954
_diffrn_measured_fraction_theta_max 0.954
_diffrn_measurement_device_type 'CCD area detector'
_diffrn_measurement_method 'phi and omega scans'
_diffrn_radiation_monochromator graphite
_diffrn_radiation_source 'fine-focus sealed tube'
_diffrn_radiation_type MoK\a
_diffrn_radiation_wavelength 0.71073
_diffrn_reflns_av_R_equivalents 0.0329
_diffrn_reflns_av_sigmaI/netI 0.0556
_diffrn_reflns_limit_h_max 17
_diffrn_reflns_limit_h_min -17
_diffrn_reflns_limit_k_max 20
_diffrn_reflns_limit_k_min -20
_diffrn_reflns_limit_l_max 12
_diffrn_reflns_limit_l_min -10
_diffrn_reflns_number 12899
_diffrn_reflns_theta_full 28.32
_diffrn_reflns_theta_max 28.32
_diffrn_reflns_theta_min 2.05
_exptl_absorpt_coefficient_mu 1.144
_exptl_absorpt_correction_T_max 0.3484
_exptl_absorpt_correction_T_min 0.2946
_exptl_absorpt_correction_type empirical
_exptl_crystal_colour colourless
_exptl_crystal_density_diffrn 1.684
_exptl_crystal_density_method 'not measured'
_exptl_crystal_description plate
_exptl_crystal_F_000 920
_exptl_crystal_size_max .1
_exptl_crystal_size_mid .3
_exptl_crystal_size_min .4
_refine_diff_density_max 0.410
_refine_diff_density_min -0.428
_refine_diff_density_rms 0.052
_refine_ls_extinction_method none
_refine_ls_goodness_of_fit_ref 0.831
_refine_ls_hydrogen_treatment mixed
_refine_ls_matrix_type full
_refine_ls_number_parameters 244
_refine_ls_number_reflns 4297
_refine_ls_number_restraints 0
_refine_ls_restrained_S_all 0.831
_refine_ls_R_factor_all 0.0732
_refine_ls_R_factor_gt 0.0296
_refine_ls_shift/su_max 0.001
_refine_ls_shift/su_mean 0.000
_refine_ls_structure_factor_coef Fsqd
_refine_ls_weighting_details 'calc w=1/[\s^2^(Fo^2^)+(0.0236P)^2^+0.0000P] where P=(Fo^2^+2Fc^2^)/3'
_refine_ls_weighting_scheme calc
_refine_ls_wR_factor_gt 0.0519
_refine_ls_wR_factor_ref 0.0597
_reflns_number_gt 2359
_reflns_number_total 4297
_reflns_threshold_expression >2sigma(I)
_cod_data_source_file ic020480q_3.cif
_cod_data_source_block jc057
_cod_depositor_comments
;
The following automatic conversions were performed:

'_symmetry_cell_setting' value 'Monoclinic' changed to 'monoclinic'
according to the built-in table from CIF Core dictionary named
'cif_core.dic' version 2.4.1 from 2010-06-29.

Automatic conversion script
Id: cif_fix_values 1646 2011-03-28 12:23:43Z adriana 
;
_cod_original_cell_volume 1811.7(8)
_cod_database_code 4313090

loop_
_symmetry_equiv_pos_as_xyz
'x, y, z'
'-x, y+1/2, -z+1/2'
'-x, -y, -z'
'x, -y-1/2, z-1/2'

loop_
_atom_site_label
_atom_site_type_symbol
_atom_site_fract_x
_atom_site_fract_y
_atom_site_fract_z
_atom_site_U_iso_or_equiv
_atom_site_adp_type
_atom_site_occupancy
_atom_site_symmetry_multiplicity
_atom_site_calc_flag
_atom_site_refinement_flags
_atom_site_disorder_assembly
_atom_site_disorder_group
Ag1 Ag 0.25200(2) 0.020946(14) 0.84984(2) 0.06078(9) Uani 1 1 d . . .
O1 O 0.3599(2) -0.09152(16) 1.0386(3) 0.0930(8) Uani 1 1 d . . .
O2 O 0.2280(2) -0.14430(18) 0.8808(3) 0.1017(9) Uani 1 1 d . . .
O3 O 0.3176(2) -0.21984(15) 1.0653(3) 0.1101(9) Uani 1 1 d . . .
N1 N 0.28172(17) 0.00551(12) 0.6131(2) 0.0409(5) Uani 1 1 d . . .
N2 N 0.1192(2) 0.22784(14) 0.6294(2) 0.0567(6) Uani 1 1 d . . .
N3 N 0.33882(19) 0.36806(13) 0.5004(2) 0.0506(6) Uani 1 1 d . . .
N4 N 0.25517(17) 0.15165(12) 0.5701(2) 0.0418(5) Uani 1 1 d . . .
N5 N 0.3027(2) -0.15356(18) 0.9951(3) 0.0596(7) Uani 1 1 d . . .
N6 N 0.0795(2) 0.05159(18) 0.8615(3) 0.0769(8) Uani 1 1 d . . .
C1 C 0.29236(19) 0.07295(16) 0.5292(3) 0.0382(6) Uani 1 1 d . . .
C2 C 0.3379(2) 0.06756(19) 0.4095(3) 0.0553(8) Uani 1 1 d . . .
H2 H 0.3453 0.1160 0.3540 0.066 Uiso 1 1 calc R . .
C3 C 0.3718(2) -0.0102(2) 0.3738(3) 0.0631(8) Uani 1 1 d . . .
H3 H 0.4031 -0.0150 0.2942 0.076 Uiso 1 1 calc R . .
C4 C 0.3594(2) -0.08058(19) 0.4563(3) 0.0583(8) Uani 1 1 d . . .
H4 H 0.3815 -0.1340 0.4333 0.070 Uiso 1 1 calc R . .
C5 C 0.3134(2) -0.07063(17) 0.5743(3) 0.0468(7) Uani 1 1 d . . .
H5 H 0.3038 -0.1186 0.6293 0.056 Uiso 1 1 calc R . .
C6 C 0.1471(2) 0.16156(15) 0.5532(3) 0.0398(6) Uani 1 1 d . . .
C7 C 0.0772(2) 0.10727(16) 0.4619(3) 0.0424(6) Uani 1 1 d . . .
H7 H 0.0993 0.0615 0.4134 0.051 Uiso 1 1 calc R . .
C8 C -0.0260(2) 0.1217(2) 0.4436(3) 0.0638(9) Uani 1 1 d . . .
H8 H -0.0753 0.0851 0.3821 0.077 Uiso 1 1 calc R . .
C9 C -0.0588(2) 0.1898(2) 0.5148(4) 0.0665(9) Uani 1 1 d . . .
H9 H -0.1295 0.2007 0.5000 0.080 Uiso 1 1 calc R . .
C10 C 0.0149(3) 0.24019(19) 0.6067(3) 0.0621(8) Uani 1 1 d . . .
H10 H -0.0066 0.2855 0.6570 0.075 Uiso 1 1 calc R . .
C11 C 0.2818(2) 0.29834(16) 0.4976(3) 0.0454(7) Uani 1 1 d . . .
H11 H 0.2125 0.2991 0.4380 0.054 Uiso 1 1 calc R . .
C12 C 0.3193(2) 0.22456(15) 0.5782(3) 0.0390(6) Uani 1 1 d . . .
C13 C 0.4231(2) 0.22359(17) 0.6642(3) 0.0487(7) Uani 1 1 d . . .
H13 H 0.4516 0.1757 0.7215 0.058 Uiso 1 1 calc R . .
C14 C 0.4829(2) 0.29459(19) 0.6632(3) 0.0557(8) Uani 1 1 d . . .
H14 H 0.5533 0.2946 0.7179 0.067 Uiso 1 1 calc R . .
C15 C 0.4393(2) 0.36531(18) 0.5818(3) 0.0541(8) Uani 1 1 d . . .
H15 H 0.4808 0.4131 0.5831 0.065 Uiso 1 1 calc R . .
C16 C -0.0038(3) 0.0676(2) 0.8495(3) 0.0642(9) Uani 1 1 d . . .
C17 C -0.1123(3) 0.0897(3) 0.8345(4) 0.1010(13) Uani 1 1 d . . .
H17A H -0.1251 0.0872 0.9339 0.151 Uiso 1 1 calc R . .
H17B H -0.1575 0.0502 0.7659 0.151 Uiso 1 1 calc R . .
H17C H -0.1260 0.1465 0.7937 0.151 Uiso 1 1 calc R . .

loop_
_atom_site_aniso_label
_atom_site_aniso_U_11
_atom_site_aniso_U_22
_atom_site_aniso_U_33
_atom_site_aniso_U_23
_atom_site_aniso_U_13
_atom_site_aniso_U_12
Ag1 0.0888(2) 0.03852(12) 0.06068(13) -0.00225(12) 0.03015(12) 0.00200(15)
O1 0.108(2) 0.0711(17) 0.1071(18) -0.0175(15) 0.0428(16) -0.0189(16)
O2 0.089(2) 0.121(2) 0.0811(16) 0.0266(15) 0.0004(15) -0.0025(17)
O3 0.112(2) 0.0676(16) 0.145(2) 0.0586(16) 0.0268(18) 0.0194(16)
N1 0.0430(13) 0.0327(13) 0.0467(11) 0.0011(9) 0.0121(10) 0.0036(10)
N2 0.0619(18) 0.0475(15) 0.0635(14) -0.0009(12) 0.0220(14) 0.0043(13)
N3 0.0588(17) 0.0374(14) 0.0559(13) 0.0062(11) 0.0167(13) -0.0101(13)
N4 0.0385(14) 0.0298(11) 0.0569(12) 0.0012(10) 0.0131(11) -0.0004(11)
N5 0.066(2) 0.0517(17) 0.0697(17) 0.0098(15) 0.0323(16) 0.0111(16)
N6 0.069(2) 0.078(2) 0.092(2) 0.0050(15) 0.0373(18) 0.0036(17)
C1 0.0348(16) 0.0322(14) 0.0463(13) 0.0004(12) 0.0093(12) -0.0009(13)
C2 0.064(2) 0.0503(18) 0.0573(16) -0.0009(15) 0.0269(16) -0.0067(17)
C3 0.068(2) 0.065(2) 0.0670(18) -0.0141(16) 0.0360(17) -0.0087(18)
C4 0.052(2) 0.0510(19) 0.0748(19) -0.0178(16) 0.0227(17) 0.0030(16)
C5 0.0439(18) 0.0329(15) 0.0598(16) -0.0001(13) 0.0085(14) 0.0032(14)
C6 0.0411(18) 0.0319(15) 0.0472(14) 0.0075(12) 0.0136(14) 0.0026(13)
C7 0.0403(18) 0.0332(14) 0.0521(15) -0.0049(12) 0.0101(14) 0.0017(13)
C8 0.056(2) 0.056(2) 0.0699(19) 0.0022(17) 0.0016(17) -0.0124(18)
C9 0.041(2) 0.066(2) 0.093(2) 0.0167(19) 0.0185(19) 0.0043(18)
C10 0.063(2) 0.0502(19) 0.084(2) 0.0001(17) 0.037(2) 0.0106(18)
C11 0.0443(18) 0.0406(16) 0.0457(14) 0.0042(13) 0.0034(13) -0.0040(14)
C12 0.0417(17) 0.0332(14) 0.0420(13) 0.0004(11) 0.0114(13) -0.0032(13)
C13 0.0427(19) 0.0447(17) 0.0562(16) 0.0048(13) 0.0096(15) 0.0054(15)
C14 0.0359(18) 0.059(2) 0.0682(18) -0.0063(16) 0.0082(15) -0.0050(16)
C15 0.054(2) 0.0448(18) 0.0676(18) -0.0074(15) 0.0229(17) -0.0159(16)
C16 0.065(3) 0.072(2) 0.0583(18) -0.0007(16) 0.0213(19) -0.009(2)
C17 0.057(3) 0.150(4) 0.095(3) 0.017(3) 0.020(2) 0.001(3)

loop_
_atom_type_symbol
_atom_type_description
_atom_type_scat_dispersion_real
_atom_type_scat_dispersion_imag
_atom_type_scat_source
C C 0.0033 0.0016 'International Tables Vol C Tables 4.2.6.8 and 6.1.1.4'
H H 0.0000 0.0000 'International Tables Vol C Tables 4.2.6.8 and 6.1.1.4'
N N 0.0061 0.0033 'International Tables Vol C Tables 4.2.6.8 and 6.1.1.4'
O O 0.0106 0.0060 'International Tables Vol C Tables 4.2.6.8 and 6.1.1.4'
Ag Ag -0.8971 1.1015 'International Tables Vol C Tables 4.2.6.8 and 6.1.1.4'

loop_
_geom_angle_atom_site_label_1
_geom_angle_atom_site_label_2
_geom_angle_atom_site_label_3
_geom_angle
_geom_angle_site_symmetry_1
_geom_angle_site_symmetry_3
_geom_angle_publ_flag
N1 Ag1 N3 116.08(7) . 4_566 ?
N1 Ag1 N6 118.90(9) . . ?
N3 Ag1 N6 98.83(9) 4_566 . ?
N1 Ag1 O1 109.43(7) . . ?
N3 Ag1 O1 91.72(8) 4_566 . ?
N6 Ag1 O1 118.30(9) . . ?
N5 O1 Ag1 98.4(2) . . ?
C1 N1 C5 117.7(2) . . ?
C1 N1 Ag1 121.36(16) . . ?
C5 N1 Ag1 119.02(16) . . ?
C6 N2 C10 116.5(2) . . ?
C11 N3 C15 117.7(2) . . ?
C11 N3 Ag1 114.73(19) . 4_565 ?
C15 N3 Ag1 127.48(18) . 4_565 ?
C6 N4 C1 119.2(2) . . ?
C6 N4 C12 120.0(2) . . ?
C1 N4 C12 117.7(2) . . ?
O3 N5 O2 121.4(3) . . ?
O3 N5 O1 121.1(3) . . ?
O2 N5 O1 117.4(3) . . ?
C16 N6 Ag1 172.1(3) . . ?
N1 C1 C2 122.4(2) . . ?
N1 C1 N4 116.3(2) . . ?
C2 C1 N4 121.3(2) . . ?
C3 C2 C1 119.0(3) . . ?
C4 C3 C2 119.5(3) . . ?
C3 C4 C5 118.5(3) . . ?
N1 C5 C4 122.8(3) . . ?
N2 C6 C7 123.4(3) . . ?
N2 C6 N4 116.5(2) . . ?
C7 C6 N4 120.2(2) . . ?
C6 C7 C8 118.0(3) . . ?
C7 C8 C9 121.0(3) . . ?
C10 C9 C8 118.0(3) . . ?
C9 C10 N2 123.1(3) . . ?
N3 C11 C12 123.8(3) . . ?
C11 C12 C13 117.5(2) . . ?
C11 C12 N4 121.5(2) . . ?
C13 C12 N4 120.9(2) . . ?
C14 C13 C12 118.7(3) . . ?
C15 C14 C13 120.0(3) . . ?
N3 C15 C14 122.2(3) . . ?
N6 C16 C17 179.2(4) . . ?

loop_
_geom_bond_atom_site_label_1
_geom_bond_atom_site_label_2
_geom_bond_distance
_geom_bond_site_symmetry_2
_geom_bond_publ_flag
Ag1 N1 2.294(2) . ?
Ag1 N3 2.310(2) 4_566 ?
Ag1 N6 2.381(3) . ?
Ag1 O1 2.590(3) . ?
O1 N5 1.231(3) . ?
O2 N5 1.226(3) . ?
O3 N5 1.204(3) . ?
N1 C1 1.330(3) . ?
N1 C5 1.344(3) . ?
N2 C6 1.354(3) . ?
N2 C10 1.363(3) . ?
N3 C11 1.327(3) . ?
N3 C15 1.336(3) . ?
N3 Ag1 2.310(2) 4_565 ?
N4 C6 1.415(3) . ?
N4 C1 1.416(3) . ?
N4 C12 1.417(3) . ?
N6 C16 1.114(4) . ?
C1 C2 1.383(3) . ?
C2 C3 1.368(4) . ?
C3 C4 1.367(4) . ?
C4 C5 1.379(3) . ?
C6 C7 1.357(3) . ?
C7 C8 1.359(4) . ?
C8 C9 1.378(4) . ?
C9 C10 1.350(4) . ?
C11 C12 1.383(3) . ?
C12 C13 1.385(3) . ?
C13 C14 1.371(3) . ?
C14 C15 1.367(4) . ?
C16 C17 1.458(5) . ?
